data_1557753
loop_
_publ_author_name
'Feightner, Kylie'
'Powell, Douglas R.'
'Burba, Christopher M.'

_publ_section_title
;
 2,2,3,3,4,4,5,5-Octafluorohexane-1,6-diol
;
_journal_coeditor_code LH4054
_journal_issue 4
_journal_name_full IUCrData
_journal_page_first x200445
_journal_paper_doi 10.1107/S2414314620004459
_journal_volume 5
_journal_year 2020
_chemical_absolute_configuration unk
_chemical_formula_iupac 'C6 H6 F8 O4'
_chemical_formula_moiety 'C6 H6 F8 O4'
_chemical_formula_sum 'C6 H6 F8 O4'
_chemical_formula_weight 294.11
_chemical_name_systematic
;
2,2,3,3,4,4,5,5-Octafluorohexane-1,6-diol
;
_space_group_crystal_system monoclinic
_space_group_IT_number 4
_space_group_name_Hall 'P 2yb'
_space_group_name_H-M_alt 'P 1 21 1'
_atom_sites_solution_hydrogens mixed
_atom_sites_solution_primary dual
_atom_sites_solution_secondary difmap
_audit_creation_method SHELXL-2018/3
_cell_angle_alpha 90
_cell_angle_beta 91.146(5)
_cell_angle_gamma 90
_cell_formula_units_Z 2
_cell_length_a 5.3009(8)
_cell_length_b 8.6250(12)
_cell_length_c 10.6976(14)
_cell_measurement_reflns_used 9936
_cell_measurement_temperature 100(2)
_cell_measurement_theta_max 30.51
_cell_measurement_theta_min 3.03
_cell_volume 489.00(12)
_computing_cell_refinement
;
SAINT (Bruker, 2016)
;
_computing_data_collection
;
APEX3 (Bruker, 2018)
;
_computing_data_reduction
;
SAINT (Bruker, 2016)
;
_computing_molecular_graphics
;
Mercury (Macrae et al., 2020)
;
_computing_publication_material
;
<i>SHELXL2018/3</i> (Sheldrick, 2015b)
;
_computing_structure_refinement
;
<i>SHELXL2018/3</i> (Sheldrick, 2015b)
;
_computing_structure_solution
;
SHELXT (Sheldrick, 2015a)
;
_diffrn_ambient_temperature 100(2)
_diffrn_measured_fraction_theta_full 0.998
_diffrn_measured_fraction_theta_max 0.999
_diffrn_measurement_device_type 'Bruker Photon II CMOS'
_diffrn_measurement_method '\w and \f scans'
_diffrn_radiation_type MoK\a
_diffrn_radiation_wavelength 0.71073
_diffrn_reflns_av_R_equivalents 0.0492
_diffrn_reflns_av_unetI/netI 0.0396
_diffrn_reflns_limit_h_max 7
_diffrn_reflns_limit_h_min -7
_diffrn_reflns_limit_k_max 12
_diffrn_reflns_limit_k_min -12
_diffrn_reflns_limit_l_max 15
_diffrn_reflns_limit_l_min -15
_diffrn_reflns_number 14748
_diffrn_reflns_theta_full 25.242
_diffrn_reflns_theta_max 30.534
_diffrn_reflns_theta_min 3.034
_diffrn_source 'microfocus sealed tube'
_exptl_absorpt_coefficient_mu 0.251
_exptl_absorpt_correction_T_max 0.7461
_exptl_absorpt_correction_T_min 0.5432
_exptl_absorpt_correction_type multi-scan
_exptl_absorpt_process_details
;
(SADABS; Krause <i>et al.</i>,  2015)
;
_exptl_crystal_colour colourless
_exptl_crystal_density_diffrn 1.997
_exptl_crystal_description plate
_exptl_crystal_F_000 292
_exptl_crystal_size_max 0.492
_exptl_crystal_size_mid 0.490
_exptl_crystal_size_min 0.052
_refine_diff_density_max 0.647
_refine_diff_density_min -0.401
_refine_ls_abs_structure_details
;
 Refined as an inversion twin
;
_refine_ls_abs_structure_Flack 0.5(6)
_refine_ls_extinction_method none
_refine_ls_goodness_of_fit_ref 1.001
_refine_ls_hydrogen_treatment mixed
_refine_ls_matrix_type full
_refine_ls_number_parameters 170
_refine_ls_number_reflns 2985
_refine_ls_number_restraints 1
_refine_ls_restrained_S_all 1.001
_refine_ls_R_factor_all 0.0389
_refine_ls_R_factor_gt 0.0379
_refine_ls_shift/su_max 0.000
_refine_ls_shift/su_mean 0.000
_refine_ls_structure_factor_coef Fsqd
_refine_ls_weighting_details 'w=1/[\s^2^(Fo^2^)+(0.0750P)^2^+0.0780P] where P=(Fo^2^+2Fc^2^)/3'
_refine_ls_weighting_scheme calc
_refine_ls_wR_factor_gt 0.0982
_refine_ls_wR_factor_ref 0.0998
_reflns_number_gt 2896
_reflns_number_total 2985
_reflns_threshold_expression 'I > 2\s(I)'
_cod_data_source_file lh4054sup1.cif
_cod_data_source_block I
_cod_original_sg_symbol_H-M 'P 21'
_cod_database_code 1557753
_shelx_space_group_comment
;
The symmetry employed for this shelxl refinement is uniquely defined
by the following loop, which should always be used as a source of
symmetry information in preference to the above space-group names.
They are only intended as comments.
;
_shelx_estimated_absorpt_t_min 0.886
_shelx_estimated_absorpt_t_max 0.987

loop_
_space_group_symop_operation_xyz
'x, y, z'
'-x, y+1/2, -z'

loop_
_atom_site_type_symbol
_atom_site_label
_atom_site_fract_x
_atom_site_fract_y
_atom_site_fract_z
_atom_site_U_iso_or_equiv
_atom_site_adp_type
_atom_site_calc_flag
_atom_site_occupancy
_atom_site_disorder_assembly
_atom_site_disorder_group
F F1 0.7033(3) 0.36867(16) 0.87486(11) 0.0193(3) Uani d 1 . .
F F2 1.1035(3) 0.40107(18) 0.84955(14) 0.0238(3) Uani d 1 . .
F F3 0.4638(2) 0.4558(2) 0.65888(13) 0.0241(3) Uani d 1 . .
F F4 0.7907(3) 0.31004(16) 0.63351(13) 0.0232(3) Uani d 1 . .
F F5 0.7219(3) 0.68928(15) 0.52189(12) 0.0214(3) Uani d 1 . .
F F6 1.0050(2) 0.51638(17) 0.48334(12) 0.0192(3) Uani d 1 . .
F F7 0.7953(2) 0.36716(19) 0.26323(13) 0.0225(3) Uani d 1 . .
F F8 0.7493(3) 0.61560(17) 0.26968(12) 0.0204(3) Uani d 1 . .
O O1 0.6422(3) 0.67095(18) 0.95429(14) 0.0166(3) Uani d 1 . .
H H1O 0.556(6) 0.614(5) 1.001(3) 0.020 Uiso d 1 . .
O O2 0.8372(3) 0.54080(17) 0.73056(13) 0.0155(3) Uani d 1 . .
O O3 0.5994(3) 0.46959(19) 0.42741(13) 0.0167(3) Uani d 1 . .
O O4 0.4017(3) 0.46960(18) 0.10482(13) 0.0155(3) Uani d 1 . .
H H4O 0.395(6) 0.376(5) 0.081(3) 0.019 Uiso d 1 . .
C C1 0.8841(4) 0.6040(2) 0.94631(18) 0.0155(3) Uani d 1 . .
H H1A 0.935916 0.560859 1.028644 0.019 Uiso calc 1 . .
H H1B 1.007975 0.684471 0.923235 0.019 Uiso calc 1 . .
C C2 0.8810(3) 0.4762(2) 0.84895(17) 0.0144(3) Uani d 1 . .
C C3 0.7124(3) 0.4577(2) 0.63955(17) 0.0137(3) Uani d 1 . .
C C4 0.7627(3) 0.5366(2) 0.51257(17) 0.0130(3) Uani d 1 . .
C C5 0.6362(3) 0.4807(2) 0.29963(17) 0.0133(3) Uani d 1 . .
C C6 0.3799(3) 0.4651(2) 0.23611(17) 0.0138(3) Uani d 1 . .
H H6A 0.301564 0.365806 0.260933 0.017 Uiso calc 1 . .
H H6B 0.269087 0.550509 0.263425 0.017 Uiso calc 1 . .

loop_
_atom_site_aniso_label
_atom_site_aniso_U_11
_atom_site_aniso_U_22
_atom_site_aniso_U_33
_atom_site_aniso_U_12
_atom_site_aniso_U_13
_atom_site_aniso_U_23
F1 0.0299(6) 0.0142(5) 0.0140(6) -0.0041(5) 0.0021(5) 0.0020(4)
F2 0.0236(6) 0.0300(7) 0.0180(6) 0.0135(5) -0.0003(5) 0.0004(5)
F3 0.0166(5) 0.0397(8) 0.0161(5) -0.0061(6) 0.0016(4) 0.0022(6)
F4 0.0426(8) 0.0115(5) 0.0154(6) 0.0009(5) -0.0001(5) 0.0005(4)
F5 0.0357(7) 0.0126(6) 0.0158(6) 0.0026(5) -0.0025(5) 0.0015(5)
F6 0.0138(5) 0.0295(7) 0.0145(5) -0.0016(4) 0.0008(4) 0.0025(5)
F7 0.0183(5) 0.0271(7) 0.0221(6) 0.0067(5) -0.0018(5) -0.0056(6)
F8 0.0256(6) 0.0218(6) 0.0139(5) -0.0114(5) -0.0010(4) 0.0020(5)
O1 0.0205(6) 0.0135(6) 0.0157(6) 0.0030(5) 0.0022(5) 0.0021(5)
O2 0.0229(6) 0.0139(6) 0.0095(6) -0.0027(5) -0.0031(5) 0.0014(5)
O3 0.0181(6) 0.0235(7) 0.0085(5) -0.0073(6) -0.0021(4) 0.0004(6)
O4 0.0224(6) 0.0143(6) 0.0097(6) -0.0018(5) -0.0029(5) -0.0011(5)
C1 0.0178(8) 0.0169(8) 0.0116(7) 0.0003(6) -0.0025(6) -0.0014(6)
C2 0.0180(7) 0.0147(8) 0.0105(7) 0.0019(7) -0.0017(6) 0.0021(6)
C3 0.0169(7) 0.0132(8) 0.0111(7) -0.0024(6) -0.0010(6) 0.0011(6)
C4 0.0149(7) 0.0134(8) 0.0108(7) -0.0009(6) -0.0008(6) 0.0005(6)
C5 0.0149(7) 0.0151(8) 0.0101(7) -0.0025(6) 0.0004(6) -0.0007(6)
C6 0.0136(6) 0.0163(8) 0.0116(7) -0.0007(7) -0.0015(5) -0.0010(6)

loop_
_atom_type_symbol
_atom_type_description
_atom_type_scat_dispersion_real
_atom_type_scat_dispersion_imag
_atom_type_scat_source
C C 0.0033 0.0016 'International Tables Vol C Tables 4.2.6.8 and 6.1.1.4'
H H 0.0000 0.0000 'International Tables Vol C Tables 4.2.6.8 and 6.1.1.4'
O O 0.0106 0.0060 'International Tables Vol C Tables 4.2.6.8 and 6.1.1.4'
F F 0.0171 0.0103 'International Tables Vol C Tables 4.2.6.8 and 6.1.1.4'

loop_
_geom_angle_atom_site_label_1
_geom_angle_atom_site_label_2
_geom_angle_atom_site_label_3
_geom_angle_site_symmetry_1
_geom_angle_site_symmetry_3
_geom_angle
_geom_angle_publ_flag
C1 O1 H1O . . 108(2) ?
C3 O2 C2 . . 120.31(16) ?
C4 O3 C5 . . 121.70(15) ?
C6 O4 H4O . . 106(2) ?
O1 C1 C2 . . 109.99(15) ?
O1 C1 H1A . . 109.7 ?
C2 C1 H1A . . 109.7 ?
O1 C1 H1B . . 109.7 ?
C2 C1 H1B . . 109.7 ?
H1A C1 H1B . . 108.2 ?
F2 C2 F1 . . 106.43(17) ?
F2 C2 O2 . . 109.02(16) ?
F1 C2 O2 . . 110.76(15) ?
F2 C2 C1 . . 110.45(15) ?
F1 C2 C1 . . 110.80(16) ?
O2 C2 C1 . . 109.34(16) ?
F3 C3 F4 . . 107.59(17) ?
F3 C3 O2 . . 111.10(16) ?
F4 C3 O2 . . 112.68(16) ?
F3 C3 C4 . . 109.20(15) ?
F4 C3 C4 . . 108.44(15) ?
O2 C3 C4 . . 107.76(16) ?
F5 C4 F6 . . 107.64(16) ?
F5 C4 O3 . . 111.28(16) ?
F6 C4 O3 . . 112.68(16) ?
F5 C4 C3 . . 109.64(16) ?
F6 C4 C3 . . 109.31(15) ?
O3 C4 C3 . . 106.26(15) ?
F8 C5 F7 . . 105.85(15) ?
F8 C5 O3 . . 111.40(15) ?
F7 C5 O3 . . 109.52(16) ?
F8 C5 C6 . . 111.64(16) ?
F7 C5 C6 . . 111.42(16) ?
O3 C5 C6 . . 107.05(14) ?
O4 C6 C5 . . 110.69(14) ?
O4 C6 H6A . . 109.5 ?
C5 C6 H6A . . 109.5 ?
O4 C6 H6B . . 109.5 ?
C5 C6 H6B . . 109.5 ?
H6A C6 H6B . . 108.1 ?

loop_
_geom_bond_atom_site_label_1
_geom_bond_atom_site_label_2
_geom_bond_site_symmetry_2
_geom_bond_distance
_geom_bond_publ_flag
F1 C2 . 1.354(2) ?
F2 C2 . 1.345(2) ?
F3 C3 . 1.338(2) ?
F4 C3 . 1.342(2) ?
F5 C4 . 1.338(2) ?
F6 C4 . 1.339(2) ?
F7 C5 . 1.354(2) ?
F8 C5 . 1.351(2) ?
O1 C1 . 1.410(2) ?
O1 H1O . 0.84(4) ?
O2 C3 . 1.368(2) ?
O2 C2 . 1.399(2) ?
O3 C4 . 1.372(2) ?
O3 C5 . 1.388(2) ?
O4 C6 . 1.412(2) ?
O4 H4O . 0.85(4) ?
C1 C2 . 1.517(3) ?
C1 H1A . 0.9900 ?
C1 H1B . 0.9900 ?
C3 C4 . 1.547(3) ?
C5 C6 . 1.513(2) ?
C6 H6A . 0.9900 ?
C6 H6B . 0.9900 ?

loop_
_geom_hbond_atom_site_label_D
_geom_hbond_atom_site_label_H
_geom_hbond_atom_site_label_A
_geom_hbond_site_symmetry_A
_geom_hbond_distance_DH
_geom_hbond_distance_HA
_geom_hbond_distance_DA
_geom_hbond_angle_DHA
_geom_hbond_publ_flag
O1 H1O O4 1_556 0.84(4) 1.87(4) 2.705(2) 172(3) yes
O4 H4O O1 2_646 0.85(4) 1.82(4) 2.661(2) 173(3) yes
C6 H6B F4 2_656 0.99 2.52 3.416(2) 150.6 yes

loop_
_geom_torsion_atom_site_label_1
_geom_torsion_atom_site_label_2
_geom_torsion_atom_site_label_3
_geom_torsion_atom_site_label_4
_geom_torsion_site_symmetry_1
_geom_torsion_site_symmetry_2
_geom_torsion_site_symmetry_3
_geom_torsion_site_symmetry_4
_geom_torsion
_geom_torsion_publ_flag
C3 O2 C2 F2 . . . . 89.9(2) ?
C3 O2 C2 F1 . . . . -26.9(2) ?
C3 O2 C2 C1 . . . . -149.29(17) ?
O1 C1 C2 F2 . . . . -173.74(16) ?
O1 C1 C2 F1 . . . . -56.1(2) ?
O1 C1 C2 O2 . . . . 66.3(2) ?
C2 O2 C3 F3 . . . . 77.1(2) ?
C2 O2 C3 F4 . . . . -43.8(2) ?
C2 O2 C3 C4 . . . . -163.34(16) ?
C5 O3 C4 F5 . . . . 78.4(2) ?
C5 O3 C4 F6 . . . . -42.6(2) ?
C5 O3 C4 C3 . . . . -162.26(17) ?
F3 C3 C4 F5 . . . . 72.2(2) ?
F4 C3 C4 F5 . . . . -170.79(16) ?
O2 C3 C4 F5 . . . . -48.5(2) ?
F3 C3 C4 F6 . . . . -169.97(16) ?
F4 C3 C4 F6 . . . . -53.01(19) ?
O2 C3 C4 F6 . . . . 69.23(19) ?
F3 C3 C4 O3 . . . . -48.1(2) ?
F4 C3 C4 O3 . . . . 68.84(19) ?
O2 C3 C4 O3 . . . . -168.91(15) ?
C4 O3 C5 F8 . . . . -31.6(2) ?
C4 O3 C5 F7 . . . . 85.1(2) ?
C4 O3 C5 C6 . . . . -153.95(17) ?
F8 C5 C6 O4 . . . . 59.9(2) ?
F7 C5 C6 O4 . . . . -58.2(2) ?
O3 C5 C6 O4 . . . . -177.92(15) ?

_cod_database_fobs_code 1557753
